data_4114837
loop_
_publ_author_name
'Sigurd H\"oger'
'Donald L. Morrison'
'Volker Enkelmann'

_publ_section_title
;
 Solvent Triggering between Conformational States in Amphiphilic
 Shape-Persistent Macrocycles
;
_journal_name_full 'Journal of the American Chemical Society'
_journal_page_first 6734
_journal_page_last 6736
_journal_paper_doi 10.1021/ja017628+
_journal_volume 124
_journal_year 2002
_chemical_compound_source 'Local laboratory'
_chemical_formula_sum 'C72 H65 N3 O4'
_chemical_formula_weight 1036.33
_space_group_IT_number 2
_symmetry_cell_setting triclinic
_symmetry_space_group_name_Hall '-P 1'
_symmetry_space_group_name_H-M 'P -1'
_cell_angle_alpha 75.375(1)
_cell_angle_beta 81.124(1)
_cell_angle_gamma 69.916(1)
_cell_formula_units_Z 2
_cell_length_a 10.1282(7)
_cell_length_b 14.4441(8)
_cell_length_c 21.890(1)
_cell_measurement_reflns_used 25
_cell_measurement_temperature 165
_cell_measurement_theta_max 32.4
_cell_measurement_theta_min 19.7
_cell_volume 2902.1(3)
_computing_data_collection Nonius
_computing_data_reduction Molen
_computing_molecular_graphics Cameron
_computing_publication_material Crystals
_computing_structure_refinement Crystals
_computing_structure_solution Shelxs97
_diffrn_measurement_device CAD4
_diffrn_radiation_type 'Cu K\a'
_diffrn_radiation_wavelength 1.54180
_diffrn_reflns_limit_h_max 11
_diffrn_reflns_limit_h_min 0
_diffrn_reflns_limit_k_max 16
_diffrn_reflns_limit_k_min -15
_diffrn_reflns_limit_l_max 25
_diffrn_reflns_limit_l_min -24
_diffrn_reflns_number 10488
_diffrn_reflns_theta_max 64.94
_exptl_absorpt_coefficient_mu 0.535
_exptl_absorpt_correction_type empirical
_exptl_crystal_colour yellow
_exptl_crystal_density_diffrn 1.186
_exptl_crystal_description plate
_exptl_crystal_size_max 0.4
_exptl_crystal_size_mid 0.25
_exptl_crystal_size_min 0.15
_refine_ls_extinction_method none
_refine_ls_goodness_of_fit_obs 1.0458
_refine_ls_hydrogen_treatment refxyz
_refine_ls_number_parameters 705
_refine_ls_number_reflns 3917
_refine_ls_R_factor_obs 0.0618
_refine_ls_structure_factor_coef F
_refine_ls_weighting_details
;
Chebychev polynomial with 3 parameters, Carruthers & Watkin , 1979, 
 5.48     1.70     4.39    
;
_refine_ls_weighting_scheme calc
_refine_ls_wR_factor_obs 0.0715
_reflns_limit_h_max 11
_reflns_limit_h_min 0
_reflns_limit_k_max 16
_reflns_limit_k_min -15
_reflns_limit_l_max 25
_reflns_limit_l_min -24
_reflns_number_observed 3917
_reflns_number_total 3917
_reflns_observed_criterion refl_observed_if_I_>_4.00_sigma(I)
_cod_data_source_file ja0176282B_s1_1.cif
_cod_data_source_block hzpyr
_cod_depositor_comments
;
The following automatic conversions were performed:

'_symmetry_cell_setting' value 'triclinic ' changed to 'triclinic'
according to the built-in table from CIF Core dictionary named
'cif_core.dic' version 2.4.1 from 2010-06-29.

Automatic conversion script
Id: cif_fix_values 1715 2011-07-08 13:25:40Z adriana 
;
_cod_original_cell_volume 2902
_cod_original_sg_symbol_H-M 'P -1 '
_cod_database_code 4114837

loop_
_symmetry_equiv_pos_as_xyz
x,y,z
-x,-y,-z

loop_
_atom_site_label
_atom_site_type_symbol
_atom_site_fract_x
_atom_site_fract_y
_atom_site_fract_z
_atom_site_U_iso_or_equiv
_atom_site_occupancy
_atom_site_adp_type
O2 o -0.2016(4) 1.3933(2) 0.51034(15) 0.0453 1.0000 Uani
O4 o -0.1036(4) 0.2186(2) 0.84986(15) 0.0440 1.0000 Uani
N61 n 0.2183(6) 1.5879(3) 0.6799(2) 0.0526 1.0000 Uani
N71 n -0.0133(11) 1.0828(9) 0.2256(4) 0.1426 1.0000 Uani
N81 n -0.3457(6) 0.7424(3) 0.7409(2) 0.0517 1.0000 Uani
C1 c 0.3038(7) 0.9584(4) 0.8875(2) 0.0452 1.0000 Uani
C2 c 0.3140(6) 1.0398(4) 0.8639(2) 0.0445 1.0000 Uani
C3 c 0.3177(6) 1.1403(3) 0.8363(2) 0.0401 1.0000 Uani
C5 c 0.3953(6) 1.2805(4) 0.8394(2) 0.0367 1.0000 Uani
C7 c 0.2515(6) 1.2935(4) 0.7569(2) 0.0373 1.0000 Uani
C10 c 0.1722(6) 1.3521(4) 0.7038(2) 0.0368 1.0000 Uani
C11 c 0.0954(6) 1.4025(4) 0.6627(2) 0.0410 1.0000 Uani
C12 c -0.0023(6) 1.4556(4) 0.6157(2) 0.0391 1.0000 Uani
C13 c -0.0618(6) 1.5607(4) 0.6013(2) 0.0416 1.0000 Uani
C15 c -0.2128(6) 1.5500(4) 0.5285(2) 0.0402 1.0000 Uani
C16 c -0.1523(6) 1.4448(4) 0.5423(2) 0.0391 1.0000 Uani
C18 c -0.6852(6) 0.3980(4) 0.5175(2) 0.0404 1.0000 Uani
C19 c -0.6060(6) 0.3482(4) 0.5571(2) 0.0412 1.0000 Uani
C20 c -0.5181(6) 0.2875(4) 0.6077(2) 0.0373 1.0000 Uani
C22 c -0.4383(6) 0.1297(4) 0.6840(2) 0.0430 1.0000 Uani
C24 c -0.3646(6) 0.2715(4) 0.6859(2) 0.0362 1.0000 Uani
C27 c -0.2860(6) 0.3131(4) 0.7167(2) 0.0381 1.0000 Uani
C28 c -0.2305(6) 0.3446(4) 0.7464(2) 0.0372 1.0000 Uani
C29 c -0.1625(6) 0.3811(4) 0.7845(2) 0.0395 1.0000 Uani
C30 c -0.0974(6) 0.3149(4) 0.8374(2) 0.0367 1.0000 Uani
C32 c -0.0304(6) 0.4489(4) 0.8584(2) 0.0383 1.0000 Uani
C33 c -0.1006(6) 0.5158(4) 0.8061(2) 0.0389 1.0000 Uani
C35 c 0.0434(6) 0.4822(4) 0.8943(2) 0.0402 1.0000 Uani
C36 c 0.1037(6) 0.5131(4) 0.9230(3) 0.0427 1.0000 Uani
C37 c 0.1806(6) 0.5513(4) 0.9554(2) 0.0333 1.0000 Uani
C39 c 0.3300(6) 0.5271(4) 1.0386(2) 0.0369 1.0000 Uani
C41 c 0.2624(6) 0.6855(4) 0.9625(2) 0.0372 1.0000 Uani
C44 c 0.2763(6) 0.7848(4) 0.9363(2) 0.0418 1.0000 Uani
C45 c 0.2883(7) 0.8647(4) 0.9145(2) 0.0447 1.0000 Uani
O1 o -0.0256(4) 1.6232(3) 0.62834(16) 0.0499 1.0000 Uani
O3 o -0.1065(4) 0.6140(2) 0.79553(17) 0.0480 1.0000 Uani
C4 c 0.3941(6) 1.1819(4) 0.8641(2) 0.0432 1.0000 Uani
C6 c 0.3269(6) 1.3329(4) 0.7853(2) 0.0385 1.0000 Uani
C8 c 0.2495(6) 1.1949(4) 0.7820(2) 0.0393 1.0000 Uani
C14 c -0.1636(6) 1.6058(4) 0.5581(2) 0.0425 1.0000 Uani
C17 c -0.0518(7) 1.3979(4) 0.5861(2) 0.0456 1.0000 Uani
C21 c -0.5155(7) 0.1889(4) 0.6340(2) 0.0434 1.0000 Uani
C23 c -0.3612(6) 0.1709(4) 0.7103(2) 0.0400 1.0000 Uani
C25 c -0.4390(6) 0.3290(4) 0.6337(2) 0.0370 1.0000 Uani
C31 c -0.0279(6) 0.3479(4) 0.8733(2) 0.0393 1.0000 Uani
C34 c -0.1649(6) 0.4809(4) 0.7693(2) 0.0391 1.0000 Uani
C38 c 0.2545(6) 0.4906(4) 1.0086(2) 0.0349 1.0000 Uani
C40 c 0.3328(6) 0.6253(3) 1.0153(2) 0.0360 1.0000 Uani
C42 c 0.1857(6) 0.6498(4) 0.9325(2) 0.0377 1.0000 Uani
C62 c 0.3402(8) 1.5707(4) 0.6463(3) 0.0555 1.0000 Uani
C63 c 0.4651(8) 1.5663(4) 0.6697(3) 0.0590 1.0000 Uani
C64 c 0.4537(7) 1.5782(4) 0.7311(3) 0.0564 1.0000 Uani
C65 c 0.3290(7) 1.5968(4) 0.7653(3) 0.0507 1.0000 Uani
C66 c 0.2105(7) 1.6006(4) 0.7385(3) 0.0519 1.0000 Uani
C72 c 0.0076(13) 1.1585(8) 0.2440(5) 0.1270 1.0000 Uani
C73 c 0.025(1) 1.1523(8) 0.3033(5) 0.1066 1.0000 Uani
C74 c 0.0221(11) 1.0682(9) 0.3477(4) 0.1075 1.0000 Uani
C75 c 0.0033(11) 0.9899(9) 0.3305(6) 0.1190 1.0000 Uani
C76 c -0.0123(11) 0.9972(8) 0.2699(7) 0.1206 1.0000 Uani
C82 c -0.3538(7) 0.7592(4) 0.6782(3) 0.0520 1.0000 Uani
C83 c -0.4825(8) 0.8067(4) 0.6513(3) 0.0592 1.0000 Uani
C84 c -0.6004(8) 0.8420(4) 0.6889(3) 0.0615 1.0000 Uani
C85 c -0.5940(8) 0.8273(4) 0.7523(3) 0.0548 1.0000 Uani
C86 c -0.4637(8) 0.7783(4) 0.7760(3) 0.0540 1.0000 Uani
H1 h 0.0604(4) 1.6105(3) 0.64607(16) 0.0591 1.0000 Uiso
H3 h -0.1901(4) 0.6587(2) 0.77662(17) 0.0591 1.0000 Uiso
H41 h 0.4451(6) 1.1426(4) 0.8999(2) 0.0591 1.0000 Uiso
H61 h 0.3332(6) 1.3983(4) 0.7666(2) 0.0506 1.0000 Uiso
H81 h 0.2041(6) 1.1648(4) 0.7614(2) 0.0494 1.0000 Uiso
H141 h -0.2021(6) 1.6773(4) 0.5478(2) 0.0523 1.0000 Uiso
H171 h -0.0147(7) 1.3263(4) 0.5963(2) 0.0554 1.0000 Uiso
H211 h -0.5700(7) 0.1613(4) 0.6166(2) 0.0560 1.0000 Uiso
H231 h -0.3072(6) 0.1313(4) 0.7451(2) 0.0560 1.0000 Uiso
H251 h -0.4383(6) 0.3961(4) 0.6164(2) 0.0483 1.0000 Uiso
H311 h 0.0200(6) 0.3022(4) 0.9084(2) 0.0524 1.0000 Uiso
H341 h -0.2130(6) 0.5264(4) 0.7341(2) 0.0523 1.0000 Uiso
H381 h 0.2523(6) 0.4234(4) 1.0237(2) 0.0476 1.0000 Uiso
H401 h 0.3851(6) 0.6514(3) 1.0351(2) 0.0464 1.0000 Uiso
H421 h 0.1375(6) 0.6914(4) 0.8964(2) 0.0545 1.0000 Uiso
H621 h 0.3439(8) 1.5620(4) 0.6044(3) 0.0735 1.0000 Uiso
H631 h 0.5527(8) 1.5561(4) 0.6450(3) 0.0789 1.0000 Uiso
H641 h 0.5356(7) 1.5722(4) 0.7498(3) 0.0660 1.0000 Uiso
H651 h 0.3220(7) 1.6066(4) 0.8072(3) 0.0668 1.0000 Uiso
H661 h 0.1211(7) 1.6141(4) 0.7618(3) 0.0700 1.0000 Uiso
H721 h 0.0122(13) 1.2175(8) 0.2136(5) 0.1591 1.0000 Uiso
H731 h 0.046(1) 1.2035(8) 0.3162(5) 0.1402 1.0000 Uiso
H741 h 0.0247(11) 1.0653(9) 0.3914(4) 0.1384 1.0000 Uiso
H751 h 0.0033(11) 0.9305(9) 0.3615(6) 0.1456 1.0000 Uiso
H761 h -0.0215(11) 0.9416(8) 0.2573(7) 0.1533 1.0000 Uiso
H821 h -0.2699(7) 0.7379(4) 0.6522(3) 0.0640 1.0000 Uiso
H831 h -0.4884(8) 0.8154(4) 0.6072(3) 0.0737 1.0000 Uiso
H841 h -0.6879(8) 0.8770(4) 0.6705(3) 0.0792 1.0000 Uiso
H851 h -0.6765(8) 0.8485(4) 0.7792(3) 0.0728 1.0000 Uiso
H861 h -0.4569(8) 0.7721(4) 0.8197(3) 0.0672 1.0000 Uiso
C9 c 0.4742(7) 1.3260(4) 0.8706(3) 0.0558 1.0000 Uani
H91 h 0.4655(7) 1.3931(4) 0.8483(3) 0.0667 1.0000 Uiso
H92 h 0.4366(7) 1.3263(4) 0.9131(3) 0.0667 1.0000 Uiso
H93 h 0.5708(7) 1.2862(4) 0.8701(3) 0.0667 1.0000 Uiso
C26 c -0.4335(8) 0.0218(4) 0.7102(3) 0.0648 1.0000 Uani
H261 h -0.3751(8) -0.0069(4) 0.7447(3) 0.0745 1.0000 Uiso
H262 h -0.5263(8) 0.0201(4) 0.7243(3) 0.0745 1.0000 Uiso
H263 h -0.3967(8) -0.0157(4) 0.6780(3) 0.0745 1.0000 Uiso
C43 c 0.4067(6) 0.4634(4) 1.0957(2) 0.0450 1.0000 Uani
H431 h 0.4519(6) 0.5009(4) 1.1100(2) 0.0565 1.0000 Uiso
H432 h 0.3416(6) 0.4442(4) 1.1283(2) 0.0565 1.0000 Uiso
H433 h 0.4754(6) 0.4047(4) 1.0850(2) 0.0565 1.0000 Uiso
C46 c -0.1456(7) 1.2856(4) 0.5269(3) 0.0463 1.0000 Uani
H461 h -0.1565(7) 1.2610(4) 0.5713(3) 0.0577 1.0000 Uiso
H462 h -0.0483(7) 1.2652(4) 0.5130(3) 0.0577 1.0000 Uiso
C47 c -0.2219(7) 1.2427(4) 0.4916(2) 0.0504 1.0000 Uani
H471 h -0.3198(7) 1.2773(4) 0.4974(2) 0.0682 1.0000 Uiso
H472 h -0.1929(7) 1.2536(4) 0.4477(2) 0.0682 1.0000 Uiso
C48 c -0.1985(7) 1.1307(4) 0.5185(3) 0.0494 1.0000 Uani
H481 h -0.2301(7) 1.1200(4) 0.5621(3) 0.0683 1.0000 Uiso
H482 h -0.1003(7) 1.0964(4) 0.5138(3) 0.0683 1.0000 Uiso
C49 c -0.2720(8) 1.0855(4) 0.4835(3) 0.0573 1.0000 Uani
H491 h -0.3702(8) 1.1202(4) 0.4878(3) 0.0730 1.0000 Uiso
H492 h -0.2398(8) 1.0957(4) 0.4399(3) 0.0730 1.0000 Uiso
C50 c -0.2513(8) 0.9736(4) 0.5100(3) 0.0682 1.0000 Uani
H501 h -0.2957(8) 0.9638(4) 0.5516(3) 0.0905 1.0000 Uiso
H502 h -0.1526(8) 0.9405(4) 0.5115(3) 0.0905 1.0000 Uiso
C51 c -0.3069(9) 0.9285(5) 0.4674(4) 0.0833 1.0000 Uani
H511 h -0.2905(9) 0.8583(5) 0.4836(4) 0.1012 1.0000 Uiso
H512 h -0.4055(9) 0.9623(5) 0.4660(4) 0.1012 1.0000 Uiso
H513 h -0.2623(9) 0.9390(5) 0.4259(4) 0.1012 1.0000 Uiso
C52 c -0.0527(7) 0.1527(4) 0.9082(2) 0.0468 1.0000 Uani
H521 h -0.1058(7) 0.1800(4) 0.9429(2) 0.0574 1.0000 Uiso
H522 h 0.0439(7) 0.1448(4) 0.9096(2) 0.0574 1.0000 Uiso
C53 c -0.0730(8) 0.0532(4) 0.9109(3) 0.0582 1.0000 Uani
H531 h -0.0315(8) 0.0062(4) 0.9472(3) 0.0737 1.0000 Uiso
H532 h -0.0261(8) 0.0303(4) 0.8738(3) 0.0737 1.0000 Uiso
C54 c -0.2237(9) 0.0546(5) 0.9154(3) 0.0752 1.0000 Uani
H541 h -0.2640(9) 0.0660(5) 0.9561(3) 0.0866 0.6075 Uiso
H542 h -0.2686(9) 0.1107(5) 0.8838(3) 0.0866 0.6075 Uiso
H543 h -0.2799(9) 0.0868(5) 0.9477(3) 0.0866 0.3925 Uiso
H544 h -0.2654(9) 0.0861(5) 0.8763(3) 0.0866 0.3925 Uiso
C551 c -0.2631(15) -0.0331(8) 0.9073(5) 0.0709 0.6075 Uani
H5511 h -0.3621(15) -0.0195(8) 0.9088(5) 0.1047 0.6075 Uiso
H5512 h -0.2207(15) -0.0508(8) 0.8683(5) 0.1047 0.6075 Uiso
C561 c -0.2008(16) -0.122(1) 0.9614(6) 0.0851 0.6075 Uani
H5611 h -0.2432(16) -0.104(1) 1.0005(6) 0.1047 0.6075 Uiso
H5612 h -0.1018(16) -0.136(1) 0.9600(6) 0.1047 0.6075 Uiso
C571 c -0.2353(17) -0.2167(11) 0.9538(8) 0.1089 0.6075 Uani
H5711 h -0.1993(17) -0.2732(11) 0.9870(8) 0.1047 0.6075 Uiso
H5712 h -0.3345(17) -0.2011(11) 0.9547(8) 0.1047 0.6075 Uiso
H5713 h -0.1931(17) -0.2323(11) 0.9142(8) 0.1047 0.6075 Uiso
C552 c -0.200(2) -0.0703(14) 0.935(1) 0.0733 0.3925 Uani
H5521 h -0.157(2) -0.0999(14) 0.974(1) 0.1047 0.3925 Uiso
H5522 h -0.141(2) -0.1009(14) 0.903(1) 0.1047 0.3925 Uiso
C562 c -0.335(2) -0.0849(14) 0.938(1) 0.0955 0.3925 Uani
H5621 h -0.391(2) -0.0545(14) 0.971(1) 0.1047 0.3925 Uiso
H5622 h -0.377(2) -0.0517(14) 0.899(1) 0.1047 0.3925 Uiso
C572 c -0.324(2) -0.1961(14) 0.952(1) 0.0897 0.3925 Uani
H5721 h -0.416(2) -0.2013(14) 0.956(1) 0.1047 0.3925 Uiso
H5722 h -0.282(2) -0.2295(14) 0.991(1) 0.1047 0.3925 Uiso
H5723 h -0.268(2) -0.2267(14) 0.919(1) 0.1047 0.3925 Uiso

loop_
_atom_site_aniso_label
_atom_site_aniso_U_11
_atom_site_aniso_U_22
_atom_site_aniso_U_33
_atom_site_aniso_U_23
_atom_site_aniso_U_13
_atom_site_aniso_U_12
O2 0.047(3) 0.049(2) 0.042(2) -0.0092(17) -0.0068(19) -0.016(2)
O4 0.054(3) 0.042(2) 0.041(2) -0.0045(16) -0.011(2) -0.021(2)
N61 0.050(4) 0.042(3) 0.059(3) -0.004(2) -0.014(3) -0.008(2)
N71 0.15(1) 0.149(8) 0.125(7) -0.070(7) -0.001(7) -0.022(8)
N81 0.063(4) 0.041(3) 0.052(3) -0.002(2) -0.013(3) -0.020(3)
C1 0.057(4) 0.039(3) 0.039(3) -0.002(2) -0.005(3) -0.019(3)
C2 0.046(4) 0.041(3) 0.046(3) -0.011(3) 0.000(3) -0.014(3)
C3 0.047(4) 0.025(3) 0.043(3) -0.000(2) 0.001(3) -0.012(3)
C5 0.038(4) 0.038(3) 0.038(3) -0.010(2) -0.001(3) -0.017(3)
C7 0.032(4) 0.039(3) 0.034(3) -0.007(2) 0.003(3) -0.007(3)
C10 0.036(4) 0.039(3) 0.032(3) -0.008(2) 0.004(3) -0.011(3)
C11 0.036(4) 0.044(3) 0.039(3) -0.007(3) 0.006(3) -0.012(3)
C12 0.033(4) 0.044(3) 0.036(3) -0.003(2) -0.007(3) -0.009(3)
C13 0.044(4) 0.046(3) 0.032(3) -0.009(2) 0.004(3) -0.013(3)
C15 0.039(4) 0.051(3) 0.028(3) -0.002(2) 0.001(3) -0.018(3)
C16 0.037(4) 0.043(3) 0.031(3) -0.008(2) 0.001(3) -0.006(3)
C18 0.033(4) 0.048(3) 0.034(3) -0.008(3) -0.004(3) -0.006(3)
C19 0.038(4) 0.043(3) 0.039(3) -0.014(3) 0.004(3) -0.008(3)
C20 0.036(4) 0.041(3) 0.033(3) -0.007(2) -0.006(3) -0.009(3)
C22 0.044(4) 0.034(3) 0.047(3) -0.011(2) -0.003(3) -0.006(3)
C24 0.033(3) 0.040(3) 0.033(3) -0.011(2) -0.002(3) -0.006(3)
C27 0.037(4) 0.038(3) 0.036(3) -0.001(2) -0.003(3) -0.014(3)
C28 0.031(3) 0.042(3) 0.035(3) -0.007(2) 0.002(3) -0.011(3)
C29 0.041(4) 0.050(3) 0.032(3) -0.012(2) -0.001(3) -0.017(3)
C30 0.033(3) 0.043(3) 0.038(3) -0.013(2) 0.006(3) -0.016(3)
C32 0.040(4) 0.041(3) 0.033(3) -0.009(2) 0.003(3) -0.013(3)
C33 0.033(4) 0.036(3) 0.045(3) -0.003(2) -0.002(3) -0.012(3)
C35 0.034(4) 0.043(3) 0.042(3) -0.008(3) 0.002(3) -0.014(3)
C36 0.044(4) 0.037(3) 0.046(3) -0.001(3) -0.008(3) -0.014(3)
C37 0.030(3) 0.036(3) 0.038(3) -0.009(2) -0.005(3) -0.014(3)
C39 0.033(4) 0.043(3) 0.030(3) -0.009(2) 0.000(3) -0.006(3)
C41 0.037(4) 0.036(3) 0.038(3) -0.004(2) 0.002(3) -0.016(3)
C44 0.047(4) 0.038(3) 0.038(3) -0.010(2) 0.003(3) -0.013(3)
C45 0.053(4) 0.039(3) 0.044(3) -0.008(3) 0.001(3) -0.018(3)
O1 0.045(3) 0.051(2) 0.056(2) -0.0146(18) -0.014(2) -0.010(2)
O3 0.045(3) 0.040(2) 0.062(2) -0.0053(18) -0.014(2) -0.0167(19)
C4 0.048(4) 0.037(3) 0.042(3) -0.002(2) -0.008(3) -0.014(3)
C6 0.041(4) 0.031(3) 0.038(3) -0.001(2) -0.000(3) -0.012(3)
C8 0.035(4) 0.041(3) 0.045(3) -0.011(2) -0.009(3) -0.010(3)
C14 0.041(4) 0.045(3) 0.035(3) -0.005(2) -0.007(3) -0.005(3)
C17 0.056(4) 0.043(3) 0.034(3) -0.006(2) -0.002(3) -0.014(3)
C21 0.052(4) 0.043(3) 0.041(3) -0.013(2) -0.003(3) -0.020(3)
C23 0.036(4) 0.038(3) 0.040(3) -0.005(2) -0.003(3) -0.006(3)
C25 0.036(4) 0.035(3) 0.038(3) -0.007(2) -0.000(3) -0.010(3)
C31 0.039(4) 0.041(3) 0.039(3) -0.010(2) -0.003(3) -0.013(3)
C34 0.037(4) 0.045(3) 0.036(3) -0.009(2) -0.001(3) -0.013(3)
C38 0.035(3) 0.033(3) 0.033(3) -0.003(2) 0.004(2) -0.013(2)
C40 0.032(4) 0.042(3) 0.034(3) -0.007(2) -0.001(3) -0.013(3)
C42 0.035(4) 0.039(3) 0.034(3) -0.006(2) -0.003(3) -0.005(3)
C62 0.056(5) 0.043(3) 0.058(4) -0.009(3) 0.001(4) -0.008(3)
C63 0.052(5) 0.050(4) 0.074(4) -0.019(3) 0.011(4) -0.018(3)
C64 0.054(5) 0.045(3) 0.076(4) -0.020(3) -0.015(4) -0.013(3)
C65 0.045(4) 0.050(3) 0.055(4) -0.013(3) -0.001(3) -0.013(3)
C66 0.046(4) 0.048(3) 0.059(4) -0.008(3) 0.007(3) -0.018(3)
C72 0.165(12) 0.113(8) 0.096(7) -0.036(6) 0.016(8) -0.037(8)
C73 0.088(8) 0.114(7) 0.108(7) -0.027(6) -0.031(6) -0.008(6)
C74 0.096(8) 0.125(8) 0.075(6) -0.011(6) -0.018(6) -0.005(7)
C75 0.091(8) 0.116(9) 0.121(9) 0.005(7) -0.028(7) -0.010(7)
C76 0.090(9) 0.085(7) 0.172(11) -0.023(8) -0.024(9) -0.006(6)
C82 0.057(5) 0.045(3) 0.057(4) -0.020(3) 0.003(3) -0.015(3)
C83 0.064(5) 0.053(4) 0.058(4) -0.012(3) -0.016(4) -0.010(4)
C84 0.057(5) 0.046(4) 0.078(5) -0.013(3) -0.014(4) -0.009(3)
C85 0.060(5) 0.046(3) 0.057(4) -0.016(3) 0.007(4) -0.015(3)
C86 0.071(5) 0.041(3) 0.048(3) -0.010(3) -0.000(4) -0.017(3)
C9 0.063(5) 0.056(4) 0.057(4) -0.003(3) -0.024(3) -0.028(3)
C26 0.075(6) 0.038(3) 0.077(4) -0.005(3) -0.015(4) -0.013(3)
C43 0.047(4) 0.053(3) 0.032(3) -0.008(2) -0.004(3) -0.013(3)
C46 0.042(4) 0.046(3) 0.046(3) -0.010(3) -0.003(3) -0.008(3)
C47 0.056(4) 0.055(4) 0.039(3) -0.007(3) -0.006(3) -0.016(3)
C48 0.051(4) 0.051(3) 0.045(3) -0.006(3) -0.001(3) -0.018(3)
C49 0.069(5) 0.056(4) 0.046(3) -0.006(3) -0.001(3) -0.024(4)
C50 0.071(6) 0.053(4) 0.080(5) -0.010(3) -0.024(4) -0.014(4)
C51 0.092(7) 0.060(4) 0.109(6) -0.016(4) -0.014(5) -0.037(5)
C52 0.054(4) 0.041(3) 0.044(3) -0.002(2) -0.008(3) -0.016(3)
C53 0.083(6) 0.035(3) 0.057(4) -0.011(3) -0.009(4) -0.016(3)
C54 0.097(7) 0.065(4) 0.083(5) -0.020(4) 0.007(5) -0.053(5)
C551 0.0725(12) 0.0725(12) 0.0725(12) -0.0183(12) -0.0078(12) -0.0261(12)
C561 0.0870(14) 0.0870(14) 0.0870(14) -0.0220(14) -0.0094(14) -0.0313(14)
C571 0.1081(17) 0.1081(17) 0.1081(17) -0.0218(17) -0.0068(17) -0.0329(17)
C552 0.0748(12) 0.0748(12) 0.0748(12) -0.0188(12) -0.0080(12) -0.0268(12)
C562 0.0974(14) 0.0974(14) 0.0974(14) -0.0242(14) -0.0102(14) -0.0346(14)
C572 0.0888(17) 0.0888(17) 0.0888(17) -0.0177(17) -0.0054(17) -0.0268(17)

loop_
_atom_type_symbol
_atom_type_scat_dispersion_real
_atom_type_scat_dispersion_imag
_atom_type_scat_Cromer_Mann_a1
_atom_type_scat_Cromer_Mann_b1
_atom_type_scat_Cromer_Mann_a2
_atom_type_scat_Cromer_Mann_b2
_atom_type_scat_Cromer_Mann_a3
_atom_type_scat_Cromer_Mann_b3
_atom_type_scat_Cromer_Mann_a4
_atom_type_scat_Cromer_Mann_b4
_atom_type_scat_Cromer_Mann_c
_atom_type_scat_source
'O   ' 0.0500 0.0300 3.0485 13.2771 2.2868 5.7011 1.5463 0.3239 0.8670 32.9089 0.2508 International_Tables_Vol_IV_Table_2.2B
'N   ' 0.0300 0.0200 12.2126 0.0057 3.1322 9.8933 2.0125 28.9975 1.1663 0.5826 -11.5290 International_Tables_Vol_IV_Table_2.2B
'C   ' 0.0200 0.0100 2.3100 20.8439 1.0200 10.2075 1.5886 0.5687 0.8650 51.6512 0.2156 International_Tables_Vol_IV_Table_2.2B
'H   ' 0.0000 0.0000 0.4930 10.5109 0.3229 26.1257 0.1402 3.1424 0.0408 57.7997 0.0030 International_Tables_Vol_IV_Table_2.2B

loop_
_geom_angle_atom_site_label_1
_geom_angle_site_symmetry_1
_geom_angle_atom_site_label_2
_geom_angle_atom_site_label_3
_geom_angle_site_symmetry_3
_geom_angle
_geom_angle_publ_flag
C16 . O2 C46 . 115.7(4) yes
C30 . O4 C52 . 117.6(4) yes
C62 . N61 C66 . 119.6(6) yes
C72 . N71 C76 . 118.3(10) yes
C82 . N81 C86 . 117.7(6) yes
C2 . C1 C45 . 178.5(7) yes
C1 . C2 C3 . 176.7(7) yes
C2 . C3 C4 . 119.4(4) yes
C2 . C3 C8 . 120.3(5) yes
C4 . C3 C8 . 120.3(4) yes
C4 . C5 C6 . 118.0(5) yes
C4 . C5 C9 . 120.2(5) yes
C6 . C5 C9 . 121.8(4) yes
C10 . C7 C6 . 121.7(4) yes
C10 . C7 C8 . 119.0(5) yes
C6 . C7 C8 . 119.2(4) yes
C7 . C10 C11 . 174.4(6) yes
C10 . C11 C12 . 174.8(6) yes
C11 . C12 C13 . 123.6(5) yes
C11 . C12 C17 . 117.7(5) yes
C13 . C12 C17 . 118.4(5) yes
C12 . C13 O1 . 123.4(5) yes
C12 . C13 C14 . 119.7(5) yes
O1 . C13 C14 . 116.9(5) yes
C16 . C15 C18 2_476 122.7(5) yes
C16 . C15 C14 . 117.8(5) yes
C18 2_476 C15 C14 . 119.4(5) yes
O2 . C16 C15 . 115.5(5) yes
O2 . C16 C17 . 123.7(5) yes
C15 . C16 C17 . 120.7(5) yes
C15 2_476 C18 C19 . 174.1(6) yes
C18 . C19 C20 . 176.3(6) yes
C19 . C20 C21 . 120.9(5) yes
C19 . C20 C25 . 120.3(5) yes
C21 . C20 C25 . 118.7(5) yes
C21 . C22 C23 . 118.4(5) yes
C21 . C22 C26 . 121.9(5) yes
C23 . C22 C26 . 119.7(5) yes
C27 . C24 C23 . 118.2(5) yes
C27 . C24 C25 . 121.1(5) yes
C23 . C24 C25 . 120.7(5) yes
C24 . C27 C28 . 173.9(6) yes
C27 . C28 C29 . 178.3(6) yes
C28 . C29 C30 . 118.8(5) yes
C28 . C29 C34 . 120.5(5) yes
C30 . C29 C34 . 120.7(5) yes
O4 . C30 C29 . 116.7(4) yes
O4 . C30 C31 . 123.9(5) yes
C29 . C30 C31 . 119.4(5) yes
C33 . C32 C35 . 120.1(5) yes
C33 . C32 C31 . 119.6(5) yes
C35 . C32 C31 . 120.2(5) yes
C32 . C33 O3 . 117.4(5) yes
C32 . C33 C34 . 119.6(5) yes
O3 . C33 C34 . 122.9(4) yes
C32 . C35 C36 . 177.8(6) yes
C35 . C36 C37 . 177.5(6) yes
C36 . C37 C38 . 121.4(4) yes
C36 . C37 C42 . 119.4(4) yes
C38 . C37 C42 . 119.2(4) yes
C38 . C39 C40 . 118.7(4) yes
C38 . C39 C43 . 121.2(4) yes
C40 . C39 C43 . 120.0(5) yes
C44 . C41 C40 . 119.6(5) yes
C44 . C41 C42 . 119.7(4) yes
C40 . C41 C42 . 120.6(4) yes
C41 . C44 C45 . 179.2(6) yes
C1 . C45 C44 . 178.7(6) yes
C13 . O1 H1 . 127.7(3) no
C33 . O3 H3 . 111.9(3) no
C3 . C4 C5 . 120.3(5) yes
C3 . C4 H41 . 119.9(3) no
C5 . C4 H41 . 119.8(3) no
C5 . C6 C7 . 122.6(4) yes
C5 . C6 H61 . 118.3(3) no
C7 . C6 H61 . 119.0(3) no
C3 . C8 C7 . 119.3(5) yes
C3 . C8 H81 . 120.2(3) no
C7 . C8 H81 . 120.5(3) no
C13 . C14 C15 . 122.5(5) yes
C13 . C14 H141 . 119.3(3) no
C15 . C14 H141 . 118.2(3) no
C12 . C17 C16 . 120.8(5) yes
C12 . C17 H171 . 119.6(3) no
C16 . C17 H171 . 119.6(3) no
C20 . C21 C22 . 123.0(5) yes
C20 . C21 H211 . 118.5(3) no
C22 . C21 H211 . 118.4(3) no
C22 . C23 C24 . 120.0(5) yes
C22 . C23 H231 . 119.8(3) no
C24 . C23 H231 . 120.1(3) no
C20 . C25 C24 . 119.1(5) yes
C20 . C25 H251 . 120.5(3) no
C24 . C25 H251 . 120.5(3) no
C30 . C31 C32 . 120.3(5) yes
C30 . C31 H311 . 119.7(3) no
C32 . C31 H311 . 120.0(3) no
C29 . C34 C33 . 120.4(5) yes
C29 . C34 H341 . 120.1(3) no
C33 . C34 H341 . 119.5(3) no
C37 . C38 C39 . 121.1(4) yes
C37 . C38 H381 . 119.2(3) no
C39 . C38 H381 . 119.7(3) no
C39 . C40 C41 . 120.9(5) yes
C39 . C40 H401 . 119.8(3) no
C41 . C40 H401 . 119.2(3) no
C37 . C42 C41 . 119.4(4) yes
C37 . C42 H421 . 120.2(3) no
C41 . C42 H421 . 120.3(3) no
N61 . C62 C63 . 122.6(6) yes
N61 . C62 H621 . 118.6(4) no
C63 . C62 H621 . 118.8(4) no
C62 . C63 C64 . 116.2(7) yes
C62 . C63 H631 . 122.7(4) no
C64 . C63 H631 . 121.0(4) no
C63 . C64 C65 . 121.3(6) yes
C63 . C64 H641 . 119.5(4) no
C65 . C64 H641 . 119.1(4) no
C64 . C65 C66 . 118.8(6) yes
C64 . C65 H651 . 120.5(4) no
C66 . C65 H651 . 120.7(4) no
N61 . C66 C65 . 121.4(6) yes
N61 . C66 H661 . 118.3(4) no
C65 . C66 H661 . 120.3(4) no
N71 . C72 C73 . 121.5(10) yes
N71 . C72 H721 . 119.8(7) no
C73 . C72 H721 . 118.7(7) no
C72 . C73 C74 . 120.1(10) yes
C72 . C73 H731 . 122.0(7) no
C74 . C73 H731 . 117.7(7) no
C73 . C74 C75 . 119.8(10) yes
C73 . C74 H741 . 121.1(7) no
C75 . C74 H741 . 118.9(7) no
C74 . C75 C76 . 119.2(11) yes
C74 . C75 H751 . 119.7(7) no
C76 . C75 H751 . 121.1(8) no
N71 . C76 C75 . 121.0(11) yes
N71 . C76 H761 . 119.4(7) no
C75 . C76 H761 . 119.6(8) no
N81 . C82 C83 . 121.1(6) yes
N81 . C82 H821 . 118.9(4) no
C83 . C82 H821 . 120.0(4) no
C82 . C83 C84 . 119.1(6) yes
C82 . C83 H831 . 120.8(4) no
C84 . C83 H831 . 120.1(4) no
C83 . C84 C85 . 120.6(7) yes
C83 . C84 H841 . 119.6(4) no
C85 . C84 H841 . 119.8(4) no
C84 . C85 C86 . 117.2(7) yes
C84 . C85 H851 . 121.2(4) no
C86 . C85 H851 . 121.5(4) no
N81 . C86 C85 . 124.2(6) yes
N81 . C86 H861 . 117.9(4) no
C85 . C86 H861 . 117.8(4) no
C5 . C9 H91 . 110.2(3) no
C5 . C9 H92 . 109.5(3) no
H91 . C9 H92 . 109.474 no
C5 . C9 H93 . 108.8(3) no
H91 . C9 H93 . 109.477 no
H92 . C9 H93 . 109.476 no
C22 . C26 H261 . 109.9(3) no
C22 . C26 H262 . 109.1(4) no
H261 . C26 H262 . 109.475 no
C22 . C26 H263 . 109.4(3) no
H261 . C26 H263 . 109.476 no
H262 . C26 H263 . 109.476 no
C39 . C43 H431 . 109.4(3) no
C39 . C43 H432 . 109.5(3) no
H431 . C43 H432 . 109.474 no
C39 . C43 H433 . 109.5(3) no
H431 . C43 H433 . 109.475 no
H432 . C43 H433 . 109.476 no
O2 . C46 H461 . 111.4(3) no
O2 . C46 H462 . 109.1(3) no
H461 . C46 H462 . 109.466 no
O2 . C46 C47 . 108.0(4) yes
H461 . C46 C47 . 110.6(3) no
H462 . C46 C47 . 108.1(3) no
C46 . C47 H471 . 107.0(3) no
C46 . C47 H472 . 110.7(3) no
H471 . C47 H472 . 109.467 no
C46 . C47 C48 . 112.0(5) yes
H471 . C47 C48 . 107.7(4) no
H472 . C47 C48 . 109.9(3) no
C47 . C48 H481 . 110.0(3) no
C47 . C48 H482 . 107.7(4) no
H481 . C48 H482 . 109.467 no
C47 . C48 C49 . 113.1(5) yes
H481 . C48 C49 . 109.3(3) no
H482 . C48 C49 . 107.2(4) no
C48 . C49 H491 . 107.2(4) no
C48 . C49 H492 . 109.4(3) no
H491 . C49 H492 . 109.467 no
C48 . C49 C50 . 114.0(5) yes
H491 . C49 C50 . 107.1(4) no
H492 . C49 C50 . 109.6(4) no
C49 . C50 H501 . 110.2(4) no
C49 . C50 H502 . 106.8(4) no
H501 . C50 H502 . 109.467 no
C49 . C50 C51 . 111.7(5) yes
H501 . C50 C51 . 110.4(4) no
H502 . C50 C51 . 108.2(4) no
C50 . C51 H511 . 111.0(3) no
C50 . C51 H512 . 107.6(4) no
H511 . C51 H512 . 109.475 no
C50 . C51 H513 . 109.8(4) no
H511 . C51 H513 . 109.476 no
H512 . C51 H513 . 109.477 no
O4 . C52 H521 . 109.8(3) no
O4 . C52 H522 . 109.8(3) no
H521 . C52 H522 . 109.469 no
O4 . C52 C53 . 107.2(4) yes
H521 . C52 C53 . 109.4(3) no
H522 . C52 C53 . 111.2(4) no
C52 . C53 H531 . 108.6(3) no
C52 . C53 H532 . 107.8(3) no
H531 . C53 H532 . 109.466 no
C52 . C53 C54 . 115.8(5) yes
H531 . C53 C54 . 106.7(4) no
H532 . C53 C54 . 108.3(4) no
C53 . C54 H541 . 107.0(4) no
C53 . C54 H542 . 105.7(4) no
H541 . C54 H542 . 109.466 no
C53 . C54 H543 . 112.2(4) no
H541 . C54 H543 . 18.953 no
H542 . C54 H543 . 90.578 no
C53 . C54 H544 . 111.8(4) no
H541 . C54 H544 . 126.796 no
H542 . C54 H544 . 25.457 no
H543 . C54 H544 . 109.466 no
C53 . C54 C551 . 122.7(7) yes
H541 . C54 C551 . 105.5(5) no
H542 . C54 C551 . 106.0(5) no
H543 . C54 C551 . 113.8(6) no
H544 . C54 C551 . 82.6(5) no
C53 . C54 C552 . 100.2(9) yes
H541 . C54 C552 . 94.4(8) no
H542 . C54 C552 . 137.2(8) no
H543 . C54 C552 . 110.4(8) no
H544 . C54 C552 . 112.6(8) no
C551 . C54 C552 . 31.7(7) yes
C54 . H541 H543 . 80.522 no
C54 . H542 H544 . 77.271 no
C54 . H543 H541 . 80.525 no
C54 . H544 H542 . 77.272 no
C54 . C551 H5511 . 113.0(6) no
C54 . C551 H5512 . 109.4(5) no
H5511 . C551 H5512 . 109.466 no
C54 . C551 C561 . 106.4(10) yes
H5511 . C551 C561 . 109.9(8) no
H5512 . C551 C561 . 108.5(6) no
C54 . C551 C552 . 85.2(16) yes
H5511 . C551 C552 . 131.8(17) no
H5512 . C551 C552 . 104.8(17) no
C561 . C551 C552 . 24.9(15) yes
C54 . C551 C562 . 136.2(14) yes
H5511 . C551 C562 . 51.0(12) no
H5512 . C551 C562 . 114.3(12) no
C561 . C551 C562 . 60.1(11) yes
C552 . C551 C562 . 84.4(17) yes
C551 . H5511 C562 . 79.5(15) no
C551 . H5511 H5622 . 112.0(25) no
C562 . H5511 H5622 . 69.0(18) no
C551 . C561 H5611 . 108.5(6) no
C551 . C561 H5612 . 109.9(8) no
H5611 . C561 H5612 . 109.467 no
C551 . C561 C571 . 108.4(10) yes
H5611 . C561 C571 . 109.9(8) no
H5612 . C561 C571 . 110.7(8) no
C551 . C561 C552 . 27.1(17) yes
H5611 . C561 C552 . 108.6(19) no
H5612 . C561 C552 . 85.0(21) no
C571 . C561 C552 . 129.7(21) yes
C551 . C561 H5521 . 99.6(14) no
H5611 . C561 H5521 . 69.1(21) no
H5612 . C561 H5521 . 47.9(22) no
C571 . C561 H5521 . 150.2(20) no
C552 . C561 H5521 . 74.8(19) no
C551 . C561 C562 . 49.1(9) yes
H5611 . C561 C562 . 89.2(11) no
H5612 . C561 C562 . 156.8(11) no
C571 . C561 C562 . 73.7(12) yes
C552 . C561 C562 . 75.8(19) yes
H5521 . C561 C562 . 134.9(22) no
C561 . H5612 C552 . 42.8(11) no
C561 . H5612 H5521 . 50.7(22) no
C552 . H5612 H5521 . 52.4(16) no
C561 . C571 H5711 . 110.8(7) no
C561 . C571 H5712 . 109.2(8) no
H5711 . C571 H5712 . 109.476 no
C561 . C571 H5713 . 108.4(8) no
H5711 . C571 H5713 . 109.476 no
H5712 . C571 H5713 . 109.476 no
C561 . C571 C572 . 104.0(22) yes
H5711 . C571 C572 . 115.4(22) no
H5712 . C571 C572 . 6.4(21) no
H5713 . C571 C572 . 108.6(23) no
C561 . C571 H5722 . 99.0(22) no
H5711 . C571 H5722 . 56.2(18) no
H5712 . C571 H5722 . 62.1(18) no
H5713 . C571 H5722 . 152.4(20) no
C572 . C571 H5722 . 66.0(21) no
C561 . C571 H5723 . 129.3(23) no
H5711 . C571 H5723 . 118.8(18) no
H5712 . C571 H5723 . 64.2(17) no
H5713 . C571 H5723 . 45.7(18) no
C572 . C571 H5723 . 64.3(21) no
H5722 . C571 H5723 . 116.5(32) no
C571 . H5712 C572 . 41.7(112) no
C571 . H5712 H5721 . 166.9(20) no
C572 . H5712 H5721 . 149.2(134) no
C571 . H5713 H5723 . 65.8(26) no
C54 . C552 C551 . 63.2(14) yes
C54 . C552 C561 . 151.7(25) yes
C551 . C552 C561 . 128.0(30) yes
C54 . C552 H5612 . 127.0(17) no
C551 . C552 H5612 . 161.6(28) no
C561 . C552 H5612 . 52.1(14) no
C54 . C552 H5521 . 110.8(8) no
C551 . C552 H5521 . 161.1(17) no
C561 . C552 H5521 . 49.0(19) no
H5612 . C552 H5521 . 36.5(13) no
C54 . C552 H5522 . 108.7(8) no
C551 . C552 H5522 . 89.3(17) no
C561 . C552 H5522 . 98.0(20) no
H5612 . C552 H5522 . 73.1(13) no
H5521 . C552 H5522 . 109.467 no
C54 . C552 C562 . 108.5(15) yes
C551 . C552 C562 . 57.9(16) yes
C561 . C552 C562 . 70.9(20) yes
H5612 . C552 C562 . 121.7(17) no
H5521 . C552 C562 . 111.9(13) no
H5522 . C552 C562 . 107.4(12) no
C561 . H5521 H5612 . 81.4(26) no
C561 . H5521 C552 . 56.2(15) no
H5612 . H5521 C552 . 91.1(19) no
C551 . C562 H5511 . 49.5(10) no
C551 . C562 C561 . 70.8(14) yes
H5511 . C562 C561 . 118.8(20) no
C551 . C562 C552 . 37.7(10) yes
H5511 . C562 C552 . 85.7(17) no
C561 . C562 C552 . 33.3(9) yes
C551 . C562 H5621 . 110.3(12) no
H5511 . C562 H5621 . 89.3(15) no
C561 . C562 H5621 . 101.2(11) no
C552 . C562 H5621 . 105.7(12) no
C551 . C562 H5622 . 73.5(12) no
H5511 . C562 H5622 . 38.3(14) no
C561 . C562 H5622 . 139.1(11) no
C552 . C562 H5622 . 110.0(13) no
H5621 . C562 H5622 . 109.467 no
C551 . C562 C572 . 136.2(21) yes
H5511 . C562 C572 . 147.9(23) no
C561 . C562 C572 . 83.9(14) yes
C552 . C562 C572 . 112.6(18) yes
H5621 . C562 C572 . 109.3(12) no
H5622 . C562 C572 . 109.6(12) no
H5511 . H5622 C562 . 72.7(21) no
C571 . C572 H5712 . 131.9(127) no
C571 . C572 C562 . 93.9(24) yes
H5712 . C572 C562 . 131.6(115) no
C571 . C572 H5721 . 157.1(21) no
H5712 . C572 H5721 . 26.4(115) no
C562 . C572 H5721 . 109.0(12) no
C571 . C572 H5722 . 59.3(23) no
H5712 . C572 H5722 . 86.8(128) no
C562 . C572 H5722 . 109.9(12) no
H5721 . C572 H5722 . 109.475 no
C571 . C572 H5723 . 62.0(22) no
H5712 . C572 H5723 . 106.4(127) no
C562 . C572 H5723 . 109.5(12) no
H5721 . C572 H5723 . 109.476 no
H5722 . C572 H5723 . 109.477 no
H5712 . H5721 C572 . 4.4(21) no
C571 . H5722 C572 . 54.7(18) no
C571 . H5723 H5713 . 68.5(24) no
C571 . H5723 C572 . 53.7(17) no
H5713 . H5723 C572 . 120.3(26) no

loop_
_geom_bond_atom_site_label_1
_geom_bond_atom_site_label_2
_geom_bond_site_symmetry_2
_geom_bond_distance
_geom_bond_publ_flag
O2 C16 . 1.386(6) yes
O2 C46 . 1.430(6) yes
O4 C30 . 1.370(6) yes
O4 C52 . 1.433(6) yes
N61 C62 . 1.315(8) yes
N61 C66 . 1.329(7) yes
N71 C72 . 1.346(12) yes
N71 C76 . 1.363(12) yes
N81 C82 . 1.343(7) yes
N81 C86 . 1.333(7) yes
C1 C2 . 1.191(7) yes
C1 C45 . 1.387(7) yes
C2 C3 . 1.436(7) yes
C3 C4 . 1.406(8) yes
C3 C8 . 1.385(7) yes
C5 C4 . 1.394(7) yes
C5 C6 . 1.375(7) yes
C5 C9 . 1.514(7) yes
C7 C10 . 1.428(7) yes
C7 C6 . 1.385(7) yes
C7 C8 . 1.397(7) yes
C10 C11 . 1.201(7) yes
C11 C12 . 1.421(7) yes
C12 C13 . 1.398(7) yes
C12 C17 . 1.424(7) yes
C13 O1 . 1.365(6) yes
C13 C14 . 1.383(7) yes
C15 C16 . 1.400(7) yes
C15 C18 2_476 1.432(7) yes
C15 C14 . 1.399(7) yes
C16 C17 . 1.383(8) yes
C18 C19 . 1.190(7) yes
C19 C20 . 1.437(7) yes
C20 C21 . 1.387(7) yes
C20 C25 . 1.403(7) yes
C22 C21 . 1.368(7) yes
C22 C23 . 1.388(8) yes
C22 C26 . 1.506(7) yes
C24 C27 . 1.466(7) yes
C24 C23 . 1.405(7) yes
C24 C25 . 1.386(7) yes
C27 C28 . 1.176(7) yes
C28 C29 . 1.449(7) yes
C29 C30 . 1.390(7) yes
C29 C34 . 1.388(7) yes
C30 C31 . 1.389(7) yes
C32 C33 . 1.404(7) yes
C32 C35 . 1.422(8) yes
C32 C31 . 1.404(7) yes
C33 O3 . 1.361(6) yes
C33 C34 . 1.385(7) yes
C35 C36 . 1.190(7) yes
C36 C37 . 1.441(7) yes
C37 C38 . 1.409(7) yes
C37 C42 . 1.401(7) yes
C39 C38 . 1.379(7) yes
C39 C40 . 1.390(7) yes
C39 C43 . 1.497(7) yes
C41 C44 . 1.450(7) yes
C41 C40 . 1.386(7) yes
C41 C42 . 1.380(7) yes
C44 C45 . 1.172(7) yes
O1 H1 . 0.950 no
O3 H3 . 0.950 no
C4 H41 . 0.950 no
C6 H61 . 0.950 no
C8 H81 . 0.950 no
C14 H141 . 0.950 no
C17 H171 . 0.950 no
C21 H211 . 0.950 no
C23 H231 . 0.950 no
C25 H251 . 0.950 no
C31 H311 . 0.950 no
C34 H341 . 0.950 no
C38 H381 . 0.950 no
C40 H401 . 0.950 no
C42 H421 . 0.950 no
C62 C63 . 1.413(9) yes
C62 H621 . 0.950 no
C63 C64 . 1.379(8) yes
C63 H631 . 0.950 no
C64 C65 . 1.344(8) yes
C64 H641 . 0.950 no
C65 C66 . 1.394(8) yes
C65 H651 . 0.950 no
C66 H661 . 0.950 no
C72 C73 . 1.314(11) yes
C72 H721 . 0.950 no
C73 C74 . 1.356(12) yes
C73 H731 . 0.950 no
C74 C75 . 1.357(13) yes
C74 H741 . 0.950 no
C75 C76 . 1.333(13) yes
C75 H751 . 0.950 no
C76 H761 . 0.950 no
C82 C83 . 1.391(8) yes
C82 H821 . 0.950 no
C83 C84 . 1.362(9) yes
C83 H831 . 0.950 no
C84 C85 . 1.359(8) yes
C84 H841 . 0.950 no
C85 C86 . 1.377(8) yes
C85 H851 . 0.950 no
C86 H861 . 0.950 no
C9 H91 . 0.950 no
C9 H92 . 0.950 no
C9 H93 . 0.950 no
C26 H261 . 0.950 no
C26 H262 . 0.950 no
C26 H263 . 0.950 no
C43 H431 . 0.950 no
C43 H432 . 0.950 no
C43 H433 . 0.950 no
C46 H461 . 0.950 no
C46 H462 . 0.950 no
C46 C47 . 1.527(7) yes
C47 H471 . 0.950 no
C47 H472 . 0.950 no
C47 C48 . 1.523(7) yes
C48 H481 . 0.950 no
C48 H482 . 0.950 no
C48 C49 . 1.526(8) yes
C49 H491 . 0.950 no
C49 H492 . 0.950 no
C49 C50 . 1.525(7) yes
C50 H501 . 0.950 no
C50 H502 . 0.950 no
C50 C51 . 1.528(8) yes
C51 H511 . 0.950 no
C51 H512 . 0.950 no
C51 H513 . 0.950 no
C52 H521 . 0.950 no
C52 H522 . 0.950 no
C52 C53 . 1.506(7) yes
C53 H531 . 0.950 no
C53 H532 . 0.950 no
C53 C54 . 1.507(9) yes
C54 H541 . 0.950 no
C54 H542 . 0.950 no
C54 H543 . 0.950 no
C54 H544 . 0.950 no
C54 C551 . 1.509(12) yes
C54 C552 . 1.685(18) yes
H541 H543 . 0.313 no
H542 H544 . 0.419 no
C551 H5511 . 0.950 no
C551 H5512 . 0.950 no
C551 C561 . 1.534(15) yes
C551 C552 . 0.888(19) yes
C551 C562 . 1.23(2) yes
H5511 C562 . 0.97(2) no
H5511 H5622 . 0.63(2) no
C561 H5611 . 0.950 no
C561 H5612 . 0.950 no
C561 C571 . 1.576(17) yes
C561 C552 . 0.818(18) yes
C561 H5521 . 0.74(3) no
C561 C562 . 1.41(2) yes
H5612 C552 . 1.20(3) no
H5612 H5521 . 0.71(3) no
C571 H5711 . 0.950 no
C571 H5712 . 0.950 no
C571 H5713 . 0.950 no
C571 C572 . 0.85(3) yes
C571 H5722 . 0.89(3) no
C571 H5723 . 0.93(3) no
H5712 C572 . 0.14(3) no
H5712 H5721 . 0.82(3) no
H5713 H5723 . 0.73(3) no
C552 H5521 . 0.950 no
C552 H5522 . 0.950 no
C552 C562 . 1.44(3) yes
C562 H5621 . 0.950 no
C562 H5622 . 0.950 no
C562 C572 . 1.53(2) yes
C572 H5721 . 0.950 no
C572 H5722 . 0.950 no
C572 H5723 . 0.950 no
